data_2011615
loop_
_publ_author_name
'Quiroga, Jairo'
'Insuasty, Braulio'
'Abonia, Rodrigo'
'Hern\'andez, Pedro'
'Cobo, Justo'
'Nogueras, Manuel'
'S\'anchez, Adolfo'
'Low, John Nicolson'

_publ_section_title
;Weak and strong hydrogen-bonding patterns in the structure of
 2,4-bis(2-hydroxybenzoyl)-2,3-dihydro-1<i>H</i>-pyrido[2,1-<i>b</i>][1,3]benzothiazole
;
_journal_issue 12
_journal_name_full 'Acta Crystallographica Section C'
_journal_page_first 1460
_journal_page_last 1461
_journal_paper_doi 10.1107/S0108270100012397
_journal_volume 56
_journal_year 2000
_chemical_formula_moiety 'C25 H19 N O4 S'
_chemical_formula_sum 'C25 H19 N O4 S'
_chemical_formula_weight 429.47
_chemical_name_systematic
;
2,4-bis(2-hydroxybenzoyl)-2,3-dihydro-1H-pyrido[2,1-b][1,3]benzothiazole
;
_space_group_IT_number 2
_symmetry_cell_setting triclinic
_symmetry_space_group_name_Hall '-P 1'
_symmetry_space_group_name_H-M 'P -1'
_cell_angle_alpha 108.12(3)
_cell_angle_beta 99.38(3)
_cell_angle_gamma 94.75(3)
_cell_formula_units_Z 2
_cell_length_a 7.4978(15)
_cell_length_b 11.265(2)
_cell_length_c 12.322(3)
_cell_measurement_reflns_used 4393
_cell_measurement_temperature 150(2)
_cell_measurement_theta_max 27.45
_cell_measurement_theta_min 2.99
_cell_volume 966.0(4)
_computing_cell_refinement 'DENZO (Otwinowski & Minor, 1997)'
_computing_data_collection 'Kappa-CCD Server Software (Nonius, 1997)'
_computing_data_reduction DENZO
_computing_molecular_graphics ' PLATON (Spek, 2000)'
_computing_publication_material 'SHELXL97  and WordPerfect macro PRPKAPPA (Ferguson, 1999)'
_computing_structure_refinement 'SHELXL97 (Sheldrick, 1997)'
_computing_structure_solution 'SHELXS97 (Sheldrick, 1997)'
_diffrn_ambient_temperature 150(2)
_diffrn_measured_fraction_theta_full .995
_diffrn_measured_fraction_theta_max .995
_diffrn_measurement_device_type Kappa-CCD
_diffrn_measurement_method '\f scans and \w scans with \k offsets'
_diffrn_radiation_monochromator graphite
_diffrn_radiation_source 'fine-focus sealed X-ray tube'
_diffrn_radiation_type 'Mo K\a'
_diffrn_radiation_wavelength .71073
_diffrn_reflns_av_R_equivalents .039
_diffrn_reflns_av_sigmaI/netI .0452
_diffrn_reflns_limit_h_max 9
_diffrn_reflns_limit_h_min -9
_diffrn_reflns_limit_k_max 13
_diffrn_reflns_limit_k_min -14
_diffrn_reflns_limit_l_max 15
_diffrn_reflns_limit_l_min -15
_diffrn_reflns_number 14805
_diffrn_reflns_theta_full 27.45
_diffrn_reflns_theta_max 27.45
_diffrn_reflns_theta_min 2.99
_diffrn_standards_decay_% negligible
_exptl_absorpt_coefficient_mu .203
_exptl_absorpt_correction_T_max .9702
_exptl_absorpt_correction_T_min .9557
_exptl_absorpt_correction_type multi-scan
_exptl_absorpt_process_details '(SORTAV; Blessing, 1995 & 1997)'
_exptl_crystal_colour yellow
_exptl_crystal_density_diffrn 1.477
_exptl_crystal_density_method 'not measured'
_exptl_crystal_description block
_exptl_crystal_F_000 448
_exptl_crystal_size_max .22
_exptl_crystal_size_mid .15
_exptl_crystal_size_min .15
_refine_diff_density_max .254
_refine_diff_density_min -.332
_refine_ls_extinction_method none
_refine_ls_goodness_of_fit_ref 1.049
_refine_ls_hydrogen_treatment constr
_refine_ls_matrix_type full
_refine_ls_number_parameters 280
_refine_ls_number_reflns 4393
_refine_ls_number_restraints 0
_refine_ls_restrained_S_all 1.049
_refine_ls_R_factor_all .0557
_refine_ls_R_factor_gt .0411
_refine_ls_shift/su_max <0.001
_refine_ls_shift/su_mean .000
_refine_ls_structure_factor_coef Fsqd
_refine_ls_weighting_details 'w = 1/[\s^2^(Fo^2^)+(0.0558P)^2^+0.2149P] where P=(Fo^2^+2Fc^2^)/3'
_refine_ls_weighting_scheme calc
_refine_ls_wR_factor_ref .1107
_reflns_number_gt 3506
_reflns_number_total 4393
_reflns_threshold_expression I>2\s(I)
_cod_data_source_file gs1110.cif
_cod_data_source_block IV
_cod_depositor_comments
;
The following automatic conversions were performed:

'_exptl_absorpt_correction_type' value 'Multi-scan' changed to
'multi-scan' according to
/home/saulius/struct/CIF-dictionaries/cif_core.dic dictionary named
'cif_core.dic' version 2.4.1 from 2010-06-29.

Automatic conversion script
Id: cif_fix_values 1715 2011-07-08 13:25:40Z adriana 
;
_cod_original_cell_volume 966.0(3)
_cod_original_sg_symbol_H-M P-1
_cod_database_code 2011615
_cod_database_fobs_code 2011615

loop_
_symmetry_equiv_pos_as_xyz
'x, y, z'
'-x, -y, -z'

loop_
_atom_site_label
_atom_site_fract_x
_atom_site_fract_y
_atom_site_fract_z
_atom_site_U_iso_or_equiv
_atom_site_adp_type
_atom_site_calc_flag
_atom_site_refinement_flags
_atom_site_occupancy
_atom_site_disorder_assembly
_atom_site_disorder_group
_atom_site_type_symbol
N1 .20366(17) .25960(12) -.04732(10) .0237(3) Uani d . 1 . . N
C2 .22741(19) .37418(14) -.06199(13) .0230(3) Uani d . 1 . . C
S3 .24046(5) .35729(4) -.20631(3) .02600(12) Uani d . 1 . . S
C4 .2014(2) .10249(16) -.35162(14) .0325(4) Uani d . 1 . . C
C4A .2117(2) .19239(15) -.24326(14) .0267(3) Uani d . 1 . . C
C5 .1729(2) -.02376(16) -.36146(15) .0352(4) Uani d . 1 . . C
C6 .1541(2) -.05965(16) -.26489(14) .0333(4) Uani d . 1 . . C
C7 .1629(2) .02904(15) -.15719(14) .0292(4) Uani d . 1 . . C
C7A .1925(2) .15571(15) -.14726(13) .0257(3) Uani d . 1 . . C
C8 .1844(2) .24727(15) .06499(13) .0265(3) Uani d . 1 . . C
C9 .3030(2) .35906(14) .16069(12) .0248(3) Uani d . 1 . . C
C10 .2429(2) .48209(15) .15036(13) .0248(3) Uani d . 1 . . C
C11 .24005(19) .48849(14) .02915(13) .0227(3) Uani d . 1 . . C
C12 .2835(2) .34616(14) .27747(13) .0248(3) Uani d . 1 . . C
O13 .12733(15) .32762(12) .29478(10) .0338(3) Uani d . 1 . . O
C14 .4439(2) .35016(14) .36504(13) .0243(3) Uani d . 1 . . C
C15 .4194(2) .31428(14) .46234(13) .0280(3) Uani d . 1 . . C
O15 .25259(16) .28063(12) .48018(10) .0368(3) Uani d . 1 . . O
C16 .5700(2) .31000(16) .54274(14) .0345(4) Uani d . 1 . . C
C17 .7441(2) .34662(17) .53040(15) .0374(4) Uani d . 1 . . C
C18 .7709(2) .38635(17) .43742(14) .0346(4) Uani d . 1 . . C
C19 .6225(2) .38677(15) .35556(13) .0282(3) Uani d . 1 . . C
C21 .25597(19) .60106(14) .00058(13) .0232(3) Uani d . 1 . . C
C22 .27510(19) .73090(14) .08596(13) .0238(3) Uani d . 1 . . C
O22 .25849(15) .59285(10) -.10525(9) .0285(3) Uani d . 1 . . O
C23 .3465(2) .83447(15) .05621(14) .0273(3) Uani d . 1 . . C
O23 .38526(17) .81974(11) -.05084(10) .0352(3) Uani d . 1 . . O
C24 .3813(2) .95588(15) .13599(15) .0320(4) Uani d . 1 . . C
C25 .3378(2) .97916(16) .24438(15) .0345(4) Uani d . 1 . . C
C26 .2553(2) .88126(16) .27329(14) .0328(4) Uani d . 1 . . C
C27 .2253(2) .75987(15) .19514(13) .0273(3) Uani d . 1 . . C
H4 .2136 .1270 -.4175 .039 Uiso calc R 1 . . H
H5 .1660 -.0866 -.4349 .042 Uiso calc R 1 . . H
H6 .1349 -.1468 -.2735 .040 Uiso calc R 1 . . H
H7 .1491 .0043 -.0917 .035 Uiso calc R 1 . . H
H8A .2239 .1673 .0706 .032 Uiso calc R 1 . . H
H8B .0552 .2465 .0731 .032 Uiso calc R 1 . . H
H9 .4334 .3578 .1526 .030 Uiso calc R 1 . . H
H10A .1194 .4885 .1684 .030 Uiso calc R 1 . . H
H10B .3278 .5544 .2080 .030 Uiso calc R 1 . . H
H151 .1634 .2919 .4238 .044 Uiso d R 1 . . H
H16 .5533 .2820 .6061 .041 Uiso calc R 1 . . H
H17 .8466 .3446 .5861 .045 Uiso calc R 1 . . H
H18 .8908 .4130 .4304 .042 Uiso calc R 1 . . H
H19 .6414 .4124 .2913 .034 Uiso calc R 1 . . H
H231 .3371 .7266 -.0972 .042 Uiso d R 1 . . H
H24 .4355 1.0232 .1157 .038 Uiso calc R 1 . . H
H25 .3642 1.0621 .2993 .041 Uiso calc R 1 . . H
H26 .2196 .8977 .3465 .039 Uiso calc R 1 . . H
H27 .1690 .6937 .2161 .033 Uiso calc R 1 . . H

loop_
_atom_site_aniso_label
_atom_site_aniso_U_11
_atom_site_aniso_U_22
_atom_site_aniso_U_33
_atom_site_aniso_U_12
_atom_site_aniso_U_13
_atom_site_aniso_U_23
N1 .0292(7) .0205(6) .0225(6) -.0001(5) .0026(5) .0107(5)
C2 .0216(7) .0255(8) .0244(7) .0003(6) .0016(5) .0139(6)
S3 .0323(2) .0242(2) .0234(2) .00018(16) .00556(15) .01144(16)
C4 .0389(9) .0312(9) .0274(8) .0008(7) .0066(7) .0108(7)
C4A .0270(8) .0255(8) .0277(8) .0000(6) .0031(6) .0111(6)
C5 .0436(10) .0281(9) .0283(9) .0004(7) .0049(7) .0037(7)
C6 .0379(9) .0237(8) .0359(9) -.0008(7) .0032(7) .0099(7)
C7 .0319(8) .0267(8) .0290(8) -.0009(6) .0018(6) .0127(7)
C7A .0244(8) .0258(8) .0249(8) .0003(6) -.0001(6) .0090(6)
C8 .0333(8) .0250(8) .0242(8) .0007(6) .0034(6) .0144(6)
C9 .0275(8) .0266(8) .0226(7) .0017(6) .0035(6) .0126(6)
C10 .0281(8) .0245(8) .0234(8) .0005(6) .0040(6) .0114(6)
C11 .0234(7) .0223(8) .0233(7) .0003(6) .0024(5) .0108(6)
C12 .0293(8) .0217(8) .0250(8) .0009(6) .0051(6) .0109(6)
O13 .0294(6) .0454(7) .0316(6) .0012(5) .0066(5) .0206(5)
C14 .0324(8) .0184(7) .0224(7) .0032(6) .0038(6) .0081(6)
C15 .0382(9) .0203(8) .0245(8) .0018(6) .0047(6) .0074(6)
O15 .0409(7) .0437(7) .0307(6) -.0027(5) .0068(5) .0216(6)
C16 .0499(10) .0316(9) .0225(8) .0090(8) .0022(7) .0114(7)
C17 .0429(10) .0362(10) .0273(9) .0127(8) -.0034(7) .0059(7)
C18 .0310(9) .0351(9) .0305(9) .0049(7) .0028(7) .0025(7)
C19 .0326(8) .0267(8) .0238(8) .0031(6) .0054(6) .0065(6)
C21 .0209(7) .0261(8) .0249(7) .0016(6) .0032(5) .0127(6)
C22 .0212(7) .0247(8) .0283(8) .0033(6) .0039(6) .0132(6)
O22 .0381(6) .0266(6) .0246(6) .0017(5) .0071(4) .0141(5)
C23 .0268(8) .0281(8) .0329(8) .0055(6) .0077(6) .0170(7)
O23 .0509(7) .0264(6) .0372(7) .0049(5) .0191(5) .0180(5)
C24 .0326(9) .0225(8) .0446(10) .0029(7) .0082(7) .0165(7)
C25 .0388(9) .0243(9) .0378(9) .0057(7) .0039(7) .0080(7)
C26 .0403(9) .0302(9) .0284(8) .0075(7) .0075(7) .0095(7)
C27 .0287(8) .0260(8) .0303(8) .0035(6) .0061(6) .0138(7)

loop_
_atom_type_symbol
_atom_type_description
_atom_type_scat_dispersion_real
_atom_type_scat_dispersion_imag
_atom_type_scat_source
C C .0033 .0016 'International Tables Vol C Tables 4.2.6.8 and 6.1.1.4'
H H .0000 .0000 'International Tables Vol C Tables 4.2.6.8 and 6.1.1.4'
N N .0061 .0033 'International Tables Vol C Tables 4.2.6.8 and 6.1.1.4'
O O .0106 .0060 'International Tables Vol C Tables 4.2.6.8 and 6.1.1.4'
S S .1246 .1234 'International Tables Vol C Tables 4.2.6.8 and 6.1.1.4'

loop_
_geom_angle_atom_site_label_1
_geom_angle_atom_site_label_2
_geom_angle_atom_site_label_3
_geom_angle
_geom_angle_publ_flag
C2 N1 C7A 115.44(12) no
C2 N1 C8 121.75(13) no
C7A N1 C8 122.78(12) no
N1 C2 C11 122.94(13) no
N1 C2 S3 110.78(11) no
C11 C2 S3 126.28(12) no
C2 S3 C4A 90.82(8) no
C5 C4 C4A 118.42(16) no
C5 C4 H4 120.8 no
C4A C4 H4 120.8 no
C4 C4A C7A 120.46(15) no
C4 C4A S3 128.26(13) no
C7A C4A S3 111.25(12) no
C4 C5 C6 120.74(16) no
C4 C5 H5 119.6 no
C6 C5 H5 119.6 no
C7 C6 C5 121.17(16) no
C7 C6 H6 119.4 no
C5 C6 H6 119.4 no
C6 C7 C7A 118.04(15) no
C6 C7 H7 121.0 no
C7A C7 H7 121.0 no
C7 C7A C4A 121.16(15) no
C7 C7A N1 127.14(14) no
C4A C7A N1 111.69(14) no
N1 C8 C9 108.08(12) no
N1 C8 H8A 110.1 no
C9 C8 H8A 110.1 no
N1 C8 H8B 110.1 no
C9 C8 H8B 110.1 no
H8A C8 H8B 108.4 no
C12 C9 C8 108.14(12) no
C12 C9 C10 110.98(13) no
C8 C9 C10 109.78(12) no
C12 C9 H9 109.3 no
C8 C9 H9 109.3 no
C10 C9 H9 109.3 no
C11 C10 C9 111.33(13) no
C11 C10 H10A 109.4 no
C9 C10 H10A 109.4 no
C11 C10 H10B 109.4 no
C9 C10 H10B 109.4 no
H10A C10 H10B 108.0 no
C2 C11 C21 117.09(14) no
C2 C11 C10 117.58(13) no
C21 C11 C10 125.28(14) no
O13 C12 C14 120.88(14) no
O13 C12 C9 117.73(13) no
C14 C12 C9 121.34(13) no
C19 C14 C15 118.16(14) no
C19 C14 C12 122.58(14) no
C15 C14 C12 119.26(14) no
O15 C15 C16 117.44(14) no
O15 C15 C14 122.32(14) no
C16 C15 C14 120.24(15) no
C15 O15 H151 109.5 no
C17 C16 C15 119.88(16) no
C17 C16 H16 120.1 no
C15 C16 H16 120.1 no
C16 C17 C18 120.74(16) no
C16 C17 H17 119.6 no
C18 C17 H17 119.6 no
C19 C18 C17 119.53(16) no
C19 C18 H18 120.2 no
C17 C18 H18 120.2 no
C18 C19 C14 121.37(15) no
C18 C19 H19 119.3 no
C14 C19 H19 119.3 no
O22 C21 C11 118.72(14) no
O22 C21 C22 116.56(13) no
C11 C21 C22 124.71(14) no
C27 C22 C23 116.33(15) no
C27 C22 C21 124.81(14) no
C23 C22 C21 118.86(14) no
O23 C23 C24 116.97(14) no
O23 C23 C22 121.86(15) no
C24 C23 C22 121.18(15) no
C23 O23 H231 103.8 no
C25 C24 C23 120.31(15) no
C25 C24 H24 119.8 no
C23 C24 H24 119.8 no
C24 C25 C26 119.94(16) no
C24 C25 H25 120.0 no
C26 C25 H25 120.0 no
C27 C26 C25 119.70(16) no
C27 C26 H26 120.1 no
C25 C26 H26 120.1 no
C26 C27 C22 122.26(15) no
C26 C27 H27 118.9 no
C22 C27 H27 118.9 no

loop_
_geom_bond_atom_site_label_1
_geom_bond_atom_site_label_2
_geom_bond_site_symmetry_2
_geom_bond_distance
_geom_bond_publ_flag
N1 C2 . 1.359(2) yes
N1 C7A . 1.395(2) no
N1 C8 . 1.4617(18) no
C2 C11 . 1.405(2) yes
C2 S3 . 1.7485(15) yes
S3 C4A . 1.7551(17) yes
C4 C5 . 1.385(2) no
C4 C4A . 1.388(2) no
C4 H4 . .9500 no
C4A C7A . 1.393(2) no
C5 C6 . 1.394(2) no
C5 H5 . .9500 no
C6 C7 . 1.378(2) no
C6 H6 . .9500 no
C7 C7A . 1.389(2) no
C7 H7 . .9500 no
C8 C9 . 1.522(2) no
C8 H8A . .9900 no
C8 H8B . .9900 no
C9 C12 . 1.519(2) no
C9 C10 . 1.528(2) no
C9 H9 . 1.0000 no
C10 C11 . 1.514(2) no
C10 H10A . .9900 no
C10 H10B . .9900 no
C11 C21 . 1.419(2) yes
C12 O13 . 1.2367(18) no
C12 C14 . 1.466(2) no
C14 C19 . 1.402(2) no
C14 C15 . 1.413(2) no
C15 O15 . 1.3487(19) no
C15 C16 . 1.390(2) no
O15 H151 . .9293 no
C16 C17 . 1.383(3) no
C16 H16 . .9500 no
C17 C18 . 1.390(3) no
C17 H17 . .9500 no
C18 C19 . 1.376(2) no
C18 H18 . .9500 no
C19 H19 . .9500 no
C21 O22 . 1.2817(18) yes
C21 C22 . 1.492(2) no
C22 C27 . 1.402(2) no
C22 C23 . 1.417(2) no
C23 O23 . 1.3596(19) no
C23 C24 . 1.388(2) no
O23 H231 . 1.0269 no
C24 C25 . 1.378(2) no
C24 H24 . .9500 no
C25 C26 . 1.389(2) no
C25 H25 . .9500 no
C26 C27 . 1.381(2) no
C26 H26 . .9500 no
C27 H27 . .9500 no

loop_
_geom_hbond_atom_site_label_D
_geom_hbond_atom_site_label_H
_geom_hbond_atom_site_label_A
_geom_hbond_site_symmetry_A
_geom_hbond_distance_DH
_geom_hbond_distance_HA
_geom_hbond_distance_DA
_geom_hbond_angle_DHA
_geom_hbond_publ_flag
O15 H151 O13 . .93 1.74 2.5527(18) 143.8 y
O23 H231 O22 . 1.03 1.54 2.4919(18) 151.8 y
C4 H4 O15 1_554 .95 2.46 3.345(2) 154.4 y
C9 H9 O22 2_665 1.00 2.53 3.498(2) 162.1 y
C19 H19 O22 2_665 .95 2.51 3.415(2) 159.1 y
C24 H24 O23 2_675 .95 2.53 3.474(2) 171.2 y

loop_
_geom_torsion_atom_site_label_1
_geom_torsion_atom_site_label_2
_geom_torsion_atom_site_label_3
_geom_torsion_atom_site_label_4
_geom_torsion
_geom_torsion_publ_flag
C7A N1 C2 C11 179.53(13) no
C8 N1 C2 C11 1.7(2) no
C7A N1 C2 S3 -.79(16) no
C8 N1 C2 S3 -178.60(11) no
N1 C2 S3 C4A .27(11) no
C11 C2 S3 C4A 179.95(14) no
C5 C4 C4A C7A -.4(2) no
C5 C4 C4A S3 -178.15(13) no
C2 S3 C4A C4 178.21(15) no
C2 S3 C4A C7A .28(12) no
C4A C4 C5 C6 .3(3) no
C4 C5 C6 C7 .2(3) no
C5 C6 C7 C7A -.5(2) no
C6 C7 C7A C4A .4(2) no
C6 C7 C7A N1 179.14(14) no
C4 C4A C7A C7 .0(2) no
S3 C4A C7A C7 178.13(12) no
C4 C4A C7A N1 -178.87(14) no
S3 C4A C7A N1 -.76(16) no
C2 N1 C7A C7 -177.80(14) no
C8 N1 C7A C7 .0(2) no
C2 N1 C7A C4A 1.01(18) no
C8 N1 C7A C4A 178.80(13) no
C2 N1 C8 C9 -34.14(19) no
C7A N1 C8 C9 148.21(14) no
N1 C8 C9 C12 -179.83(12) no
N1 C8 C9 C10 58.95(16) no
C12 C9 C10 C11 -173.14(12) no
C8 C9 C10 C11 -53.65(16) no
N1 C2 C11 C21 -177.05(13) no
S3 C2 C11 C21 3.3(2) no
N1 C2 C11 C10 5.2(2) no
S3 C2 C11 C10 -174.40(11) no
C9 C10 C11 C2 21.52(18) no
C9 C10 C11 C21 -155.98(14) no
C8 C9 C12 O13 -50.82(19) no
C10 C9 C12 O13 69.65(18) no
C8 C9 C12 C14 126.66(15) no
C10 C9 C12 C14 -112.88(16) no
O13 C12 C14 C19 -171.61(15) no
C9 C12 C14 C19 11.0(2) no
O13 C12 C14 C15 9.3(2) no
C9 C12 C14 C15 -168.11(13) no
C19 C14 C15 O15 178.36(14) no
C12 C14 C15 O15 -2.5(2) no
C19 C14 C15 C16 -3.0(2) no
C12 C14 C15 C16 176.10(14) no
O15 C15 C16 C17 -178.33(15) no
C14 C15 C16 C17 3.0(2) no
C15 C16 C17 C18 -.8(3) no
C16 C17 C18 C19 -1.3(3) no
C17 C18 C19 C14 1.2(2) no
C15 C14 C19 C18 .9(2) no
C12 C14 C19 C18 -178.19(15) no
C2 C11 C21 O22 -.2(2) no
C10 C11 C21 O22 177.32(13) no
C2 C11 C21 C22 -178.54(13) no
C10 C11 C21 C22 -1.0(2) no
O22 C21 C22 C27 161.07(14) no
C11 C21 C22 C27 -20.5(2) no
O22 C21 C22 C23 -18.2(2) no
C11 C21 C22 C23 160.22(14) no
C27 C22 C23 O23 -174.36(14) no
C21 C22 C23 O23 4.9(2) no
C27 C22 C23 C24 6.1(2) no
C21 C22 C23 C24 -174.59(14) no
O23 C23 C24 C25 177.01(14) no
C22 C23 C24 C25 -3.4(2) no
C23 C24 C25 C26 -1.3(3) no
C24 C25 C26 C27 3.1(3) no
C25 C26 C27 C22 -.2(3) no
C23 C22 C27 C26 -4.3(2) no
C21 C22 C27 C26 176.42(14) no
